data_2224812
loop_
_publ_author_name
'Liu, Ya-Ling'
'Zou, Pei'
'Xie, Min-Hao'
'Wu, Hao'
'He, Yong-Jun'

_publ_section_title
;
 Methyl 4-chloro-3,5-dinitrobenzoate
;
_journal_coeditor_code XU2697
_journal_issue 1
_journal_name_full 'Acta Crystallographica Section E'
_journal_page_first o62
_journal_paper_doi 10.1107/S1600536809051630
_journal_volume 66
_journal_year 2010
_chemical_formula_iupac 'C8 H5 Cl N2 O6'
_chemical_formula_moiety 'C8 H5 Cl N2 O6'
_chemical_formula_sum 'C8 H5 Cl N2 O6'
_chemical_formula_weight 260.59
_chemical_name_systematic
;
methyl 4-chloro-3,5-dinitrobenzoate
;
_space_group_IT_number 2
_symmetry_cell_setting triclinic
_symmetry_space_group_name_Hall '-P 1'
_symmetry_space_group_name_H-M 'P -1'
_atom_sites_solution_hydrogens geom
_atom_sites_solution_primary direct
_atom_sites_solution_secondary difmap
_audit_creation_method SHELXL-97
_cell_angle_alpha 73.36(3)
_cell_angle_beta 88.09(3)
_cell_angle_gamma 87.47(3)
_cell_formula_units_Z 2
_cell_length_a 4.8579(10)
_cell_length_b 9.4438(19)
_cell_length_c 11.369(2)
_cell_measurement_reflns_used 1306
_cell_measurement_temperature 93(2)
_cell_measurement_theta_max 27.49
_cell_measurement_theta_min 3.74
_cell_volume 499.13(19)
_computing_cell_refinement 'RAPID-AUTO (Rigaku 2004)'
_computing_data_collection 'RAPID-AUTO (Rigaku 2004)'
_computing_data_reduction 'RAPID-AUTO (Rigaku 2004)'
_computing_molecular_graphics 'Ortep-3 for Windows (Farrugia, 1997)'
_computing_publication_material 'SHELXL-97 (Sheldrick, 2008)'
_computing_structure_refinement 'SHELXL-97 (Sheldrick, 2008)'
_computing_structure_solution 'SHELXS-97 (Sheldrick, 2008)'
_diffrn_ambient_temperature 93(2)
_diffrn_measured_fraction_theta_full 0.980
_diffrn_measured_fraction_theta_max 0.955
_diffrn_measurement_device_type 'Rigaku SPIDER'
_diffrn_measurement_method '\w scans'
_diffrn_radiation_monochromator graphite
_diffrn_radiation_source 'Rotating Anode'
_diffrn_radiation_type MoK\a
_diffrn_radiation_wavelength 0.71073
_diffrn_reflns_av_R_equivalents 0.0288
_diffrn_reflns_av_sigmaI/netI 0.0675
_diffrn_reflns_limit_h_max 6
_diffrn_reflns_limit_h_min -6
_diffrn_reflns_limit_k_max 12
_diffrn_reflns_limit_k_min -9
_diffrn_reflns_limit_l_max 14
_diffrn_reflns_limit_l_min -13
_diffrn_reflns_number 3935
_diffrn_reflns_theta_full 25.00
_diffrn_reflns_theta_max 27.48
_diffrn_reflns_theta_min 3.31
_diffrn_standards_decay_% 0
_diffrn_standards_interval_count 0
_diffrn_standards_number 0
_exptl_absorpt_coefficient_mu 0.404
_exptl_absorpt_correction_T_max 0.9357
_exptl_absorpt_correction_T_min 0.8237
_exptl_absorpt_correction_type multi-scan
_exptl_absorpt_process_details '(North <i>et al.</i>, 1968)'
_exptl_crystal_colour colorless
_exptl_crystal_density_diffrn 1.734
_exptl_crystal_density_method 'not measured'
_exptl_crystal_description chunk
_exptl_crystal_F_000 264
_exptl_crystal_size_max 0.50
_exptl_crystal_size_mid 0.33
_exptl_crystal_size_min 0.17
_refine_diff_density_max 0.845
_refine_diff_density_min -0.324
_refine_ls_extinction_method none
_refine_ls_goodness_of_fit_ref 1.016
_refine_ls_hydrogen_treatment constr
_refine_ls_matrix_type full
_refine_ls_number_parameters 155
_refine_ls_number_reflns 2193
_refine_ls_number_restraints 0
_refine_ls_restrained_S_all 1.016
_refine_ls_R_factor_all 0.0611
_refine_ls_R_factor_gt 0.0471
_refine_ls_shift/su_max 0.001
_refine_ls_shift/su_mean 0.000
_refine_ls_structure_factor_coef Fsqd
_refine_ls_weighting_details 'calc w=1/[\s^2^(Fo^2^)+(0.0772P)^2^] where P=(Fo^2^+2Fc^2^)/3'
_refine_ls_weighting_scheme calc
_refine_ls_wR_factor_gt 0.1311
_refine_ls_wR_factor_ref 0.1419
_reflns_number_gt 1607
_reflns_number_total 2193
_reflns_threshold_expression >2sigma(I)
_cod_data_source_file xu2697.cif
_cod_data_source_block I
_cod_depositor_comments
;
The following automatic conversions were performed:
'_symmetry_cell_setting' value 'Triclinic' changed to 'triclinic'
according to '/home/saulius/struct/CIF-dictionaries/cif_core.dic'
dictionary named 'cif_core.dic' version 2.4.1 from 2010-06-29.

Automatic conversion script
Id: cif_fix_enum 1527 2010-12-29 10:47:43Z saulius 

The following automatic conversions were performed:

'_symmetry_cell_setting' value 'Triclinic' changed to 'triclinic'
according to /home/saulius/struct/CIF-dictionaries/cif_core.dic
dictionary named 'cif_core.dic' version 2.4.1 from 2010-06-29.

Automatic conversion script
Id: cif_fix_values 1715 2011-07-08 13:25:40Z adriana 
;
_cod_original_cell_volume 499.14(18)
_cod_database_code 2224812
_cod_database_fobs_code 2224812

loop_
_symmetry_equiv_pos_as_xyz
'x, y, z'
'-x, -y, -z'

loop_
_atom_site_type_symbol
_atom_site_label
_atom_site_fract_x
_atom_site_fract_y
_atom_site_fract_z
_atom_site_U_iso_or_equiv
_atom_site_adp_type
_atom_site_calc_flag
_atom_site_refinement_flags
_atom_site_occupancy
_atom_site_disorder_assembly
_atom_site_disorder_group
Cl Cl1 1.27729(13) 1.05900(7) 0.37558(6) 0.0216(2) Uani d . 1 . .
O O1 0.9997(5) 0.6244(2) 0.56066(17) 0.0317(5) Uani d . 1 . .
O O2 1.3643(4) 0.7546(2) 0.51374(19) 0.0345(5) Uani d . 1 . .
O O3 1.1854(4) 1.2028(2) 0.07808(17) 0.0249(5) Uani d . 1 . .
O O4 0.8170(4) 1.2738(2) 0.16400(18) 0.0278(5) Uani d . 1 . .
O O5 0.4877(4) 0.58546(19) 0.21655(17) 0.0220(4) Uani d . 1 . .
O O6 0.3199(4) 0.79731(19) 0.08858(15) 0.0194(4) Uani d . 1 . .
N N1 1.1375(5) 0.7234(2) 0.4913(2) 0.0222(5) Uani d . 1 . .
N N2 0.9797(5) 1.1792(2) 0.1458(2) 0.0191(5) Uani d . 1 . .
C C1 0.8221(5) 0.7323(3) 0.3272(2) 0.0172(5) Uani d . 1 . .
H H1 0.7881 0.6315 0.3672 0.021 Uiso calc R 1 . .
C C2 1.0070(5) 0.8080(3) 0.3755(2) 0.0175(5) Uani d . 1 . .
C C3 1.0622(5) 0.9551(3) 0.3184(2) 0.0164(5) Uani d . 1 . .
C C4 0.9246(5) 1.0237(3) 0.2102(2) 0.0172(5) Uani d . 1 . .
C C5 0.7370(5) 0.9523(3) 0.1612(2) 0.0171(5) Uani d . 1 . .
H H5 0.6432 1.0033 0.0884 0.021 Uiso calc R 1 . .
C C6 0.6874(5) 0.8061(3) 0.2193(2) 0.0168(5) Uani d . 1 . .
C C7 0.4771(5) 0.7304(3) 0.1662(2) 0.0168(5) Uani d . 1 . .
C C8 0.2922(6) 0.5029(3) 0.1694(3) 0.0244(6) Uani d . 1 . .
H H8A 0.1036 0.5346 0.1860 0.037 Uiso calc R 1 . .
H H8B 0.3196 0.3969 0.2100 0.037 Uiso calc R 1 . .
H H8C 0.3221 0.5219 0.0807 0.037 Uiso calc R 1 . .

loop_
_atom_site_aniso_label
_atom_site_aniso_U_11
_atom_site_aniso_U_22
_atom_site_aniso_U_33
_atom_site_aniso_U_12
_atom_site_aniso_U_13
_atom_site_aniso_U_23
Cl1 0.0217(4) 0.0228(4) 0.0222(4) -0.0051(3) -0.0061(3) -0.0083(3)
O1 0.0396(13) 0.0269(11) 0.0254(11) -0.0063(9) -0.0043(9) -0.0013(9)
O2 0.0279(12) 0.0400(13) 0.0325(12) -0.0039(10) -0.0142(10) -0.0035(10)
O3 0.0229(10) 0.0239(10) 0.0253(10) -0.0084(8) 0.0037(8) -0.0025(8)
O4 0.0286(11) 0.0177(10) 0.0380(12) 0.0006(8) -0.0006(9) -0.0093(9)
O5 0.0251(10) 0.0143(9) 0.0260(10) -0.0062(7) -0.0078(8) -0.0035(8)
O6 0.0213(10) 0.0192(9) 0.0165(9) -0.0052(7) -0.0055(8) -0.0017(8)
N1 0.0279(13) 0.0192(12) 0.0189(12) -0.0012(10) -0.0085(10) -0.0037(10)
N2 0.0213(12) 0.0165(11) 0.0196(11) -0.0053(9) -0.0058(9) -0.0042(9)
C1 0.0209(13) 0.0150(12) 0.0145(13) -0.0007(10) -0.0014(10) -0.0020(10)
C2 0.0191(13) 0.0188(13) 0.0148(13) 0.0025(10) -0.0032(10) -0.0053(10)
C3 0.0145(12) 0.0191(13) 0.0174(13) -0.0022(10) -0.0033(10) -0.0074(11)
C4 0.0173(13) 0.0136(12) 0.0192(13) -0.0030(10) 0.0014(10) -0.0022(10)
C5 0.0159(12) 0.0168(12) 0.0179(13) -0.0018(10) -0.0025(10) -0.0035(10)
C6 0.0167(12) 0.0152(12) 0.0177(13) -0.0015(10) -0.0013(10) -0.0034(10)
C7 0.0166(12) 0.0152(12) 0.0167(13) -0.0039(10) 0.0009(11) -0.0012(10)
C8 0.0252(15) 0.0154(13) 0.0345(16) -0.0085(11) -0.0045(12) -0.0082(12)

loop_
_atom_type_symbol
_atom_type_description
_atom_type_scat_dispersion_real
_atom_type_scat_dispersion_imag
_atom_type_scat_source
C C 0.0033 0.0016 'International Tables Vol C Tables 4.2.6.8 and 6.1.1.4'
H H 0.0000 0.0000 'International Tables Vol C Tables 4.2.6.8 and 6.1.1.4'
N N 0.0061 0.0033 'International Tables Vol C Tables 4.2.6.8 and 6.1.1.4'
O O 0.0106 0.0060 'International Tables Vol C Tables 4.2.6.8 and 6.1.1.4'
Cl Cl 0.1484 0.1585 'International Tables Vol C Tables 4.2.6.8 and 6.1.1.4'

loop_
_geom_angle_atom_site_label_1
_geom_angle_atom_site_label_2
_geom_angle_atom_site_label_3
_geom_angle_site_symmetry_1
_geom_angle_site_symmetry_3
_geom_angle
_geom_angle_publ_flag
C7 O5 C8 . . 115.43(19) ?
O2 N1 O1 . . 124.3(2) ?
O2 N1 C2 . . 119.4(2) ?
O1 N1 C2 . . 116.3(2) ?
O4 N2 O3 . . 125.6(2) ?
O4 N2 C4 . . 117.4(2) ?
O3 N2 C4 . . 117.0(2) ?
C2 C1 C6 . . 119.2(2) ?
C2 C1 H1 . . 120.4 ?
C6 C1 H1 . . 120.4 ?
C3 C2 C1 . . 121.6(2) ?
C3 C2 N1 . . 122.3(2) ?
C1 C2 N1 . . 116.1(2) ?
C2 C3 C4 . . 117.0(2) ?
C2 C3 Cl1 . . 124.5(2) ?
C4 C3 Cl1 . . 118.43(19) ?
C5 C4 C3 . . 122.7(2) ?
C5 C4 N2 . . 118.5(2) ?
C3 C4 N2 . . 118.8(2) ?
C4 C5 C6 . . 119.1(2) ?
C4 C5 H5 . . 120.4 ?
C6 C5 H5 . . 120.4 ?
C5 C6 C1 . . 120.3(2) ?
C5 C6 C7 . . 118.5(2) ?
C1 C6 C7 . . 121.1(2) ?
O6 C7 O5 . . 125.7(2) ?
O6 C7 C6 . . 122.5(2) ?
O5 C7 C6 . . 111.8(2) ?
O5 C8 H8A . . 109.5 ?
O5 C8 H8B . . 109.5 ?
H8A C8 H8B . . 109.5 ?
O5 C8 H8C . . 109.5 ?
H8A C8 H8C . . 109.5 ?
H8B C8 H8C . . 109.5 ?

loop_
_geom_bond_atom_site_label_1
_geom_bond_atom_site_label_2
_geom_bond_site_symmetry_2
_geom_bond_distance
_geom_bond_publ_flag
Cl1 C3 . 1.725(3) ?
O1 N1 . 1.242(3) ?
O2 N1 . 1.207(3) ?
O3 N2 . 1.229(3) ?
O4 N2 . 1.224(3) ?
O5 C7 . 1.323(3) ?
O5 C8 . 1.461(3) ?
O6 C7 . 1.202(3) ?
N1 C2 . 1.477(3) ?
N2 C4 . 1.473(3) ?
C1 C2 . 1.390(3) ?
C1 C6 . 1.393(4) ?
C1 H1 . 0.9500 ?
C2 C3 . 1.388(4) ?
C3 C4 . 1.393(4) ?
C4 C5 . 1.377(3) ?
C5 C6 . 1.378(3) ?
C5 H5 . 0.9500 ?
C6 C7 . 1.507(3) ?
C8 H8A . 0.9800 ?
C8 H8B . 0.9800 ?
C8 H8C . 0.9800 ?

loop_
_geom_hbond_atom_site_label_D
_geom_hbond_atom_site_label_H
_geom_hbond_atom_site_label_A
_geom_hbond_site_symmetry_A
_geom_hbond_distance_DH
_geom_hbond_distance_HA
_geom_hbond_distance_DA
_geom_hbond_angle_DHA
_geom_hbond_publ_flag
C1 H1 O1 2_766 0.95 2.5100 3.329(3) 145 yes
C5 H5 O6 2_675 0.95 2.3400 3.143(3) 142 yes

loop_
_geom_torsion_atom_site_label_1
_geom_torsion_atom_site_label_2
_geom_torsion_atom_site_label_3
_geom_torsion_atom_site_label_4
_geom_torsion_site_symmetry_1
_geom_torsion_site_symmetry_2
_geom_torsion_site_symmetry_3
_geom_torsion_site_symmetry_4
_geom_torsion
_geom_torsion_publ_flag
C6 C1 C2 C3 . . . . -0.5(4) ?
C6 C1 C2 N1 . . . . 178.8(2) ?
O2 N1 C2 C3 . . . . -29.5(4) ?
O1 N1 C2 C3 . . . . 149.4(3) ?
O2 N1 C2 C1 . . . . 151.2(3) ?
O1 N1 C2 C1 . . . . -29.9(3) ?
C1 C2 C3 C4 . . . . -0.1(4) ?
N1 C2 C3 C4 . . . . -179.4(2) ?
C1 C2 C3 Cl1 . . . . 177.2(2) ?
N1 C2 C3 Cl1 . . . . -2.1(4) ?
C2 C3 C4 C5 . . . . 1.3(4) ?
Cl1 C3 C4 C5 . . . . -176.2(2) ?
C2 C3 C4 N2 . . . . -179.3(2) ?
Cl1 C3 C4 N2 . . . . 3.2(3) ?
O4 N2 C4 C5 . . . . 81.8(3) ?
O3 N2 C4 C5 . . . . -98.0(3) ?
O4 N2 C4 C3 . . . . -97.7(3) ?
O3 N2 C4 C3 . . . . 82.5(3) ?
C3 C4 C5 C6 . . . . -1.7(4) ?
N2 C4 C5 C6 . . . . 178.8(2) ?
C4 C5 C6 C1 . . . . 1.0(4) ?
C4 C5 C6 C7 . . . . 178.7(2) ?
C2 C1 C6 C5 . . . . 0.1(4) ?
C2 C1 C6 C7 . . . . -177.6(2) ?
C8 O5 C7 O6 . . . . 1.4(4) ?
C8 O5 C7 C6 . . . . -179.4(2) ?
C5 C6 C7 O6 . . . . -12.6(4) ?
C1 C6 C7 O6 . . . . 165.0(2) ?
C5 C6 C7 O5 . . . . 168.2(2) ?
C1 C6 C7 O5 . . . . -14.2(3) ?

loop_
_cod_related_entry_id
_cod_related_entry_database
_cod_related_entry_code
1 ChemSpider 86804
